data_4003186
loop_
_publ_author_name
'Santoro, Mario'
'Dziubek, Kamil'
'Scelta, Demetrio'
'Ceppatelli, Matteo'
'Gorelli, Federico A.'
'Bini, Roberto'
'Thibaud, Jean-Marc'
'Di Renzo, Francesco'
'Cambon, Olivier'
'Rouquette, Jerome'
'Hermet, Patrick'
'van der Lee, Arie'
'Haines, Julien'

_publ_section_title
;
 High Pressure Synthesis of All-Transoid Polycarbonyl
 [---(C&#x2550;O)---]n in a Zeolite
;
_journal_issue 19
_journal_name_full 'Chemistry of Materials'
_journal_page_first 6486
_journal_paper_doi 10.1021/acs.chemmater.5b02596
_journal_volume 27
_journal_year 2015
_chemical_formula_sum 'C0.71 O2 Si'
_chemical_formula_weight 68.60
_space_group_crystal_system orthorhombic
_space_group_IT_number 62
_space_group_name_Hall '-P 2ac 2n'
_space_group_name_H-M_alt 'P n m a'
_audit_creation_method SHELXL-2014/7
_cell_angle_alpha 90
_cell_angle_beta 90
_cell_angle_gamma 90
_cell_formula_units_Z 96
_cell_length_a 19.9880(10)
_cell_length_b 19.9880(10)
_cell_length_c 13.3947(9)
_cell_measurement_temperature 293(2)
_cell_volume 5351.5(5)
_computing_structure_refinement 'SHELXL-2014/7 (Sheldrick, 2014)'
_diffrn_ambient_environment air
_diffrn_ambient_temperature 293(2)
_diffrn_detector 'CCD plate'
_diffrn_detector_area_resol_mean 16.0143
_diffrn_detector_type Sapphire3
_diffrn_measured_fraction_theta_full 0.990
_diffrn_measured_fraction_theta_max 0.990
_diffrn_measurement_device 'four-circle diffractometer'
_diffrn_measurement_device_type 'Xcalibur, Sapphire3, Gemini'
_diffrn_measurement_method '\w scans'
_diffrn_radiation_monochromator graphite
_diffrn_radiation_probe x-ray
_diffrn_radiation_type 'Cu K\a'
_diffrn_radiation_wavelength 1.54184
_diffrn_reflns_av_R_equivalents 0.0844
_diffrn_reflns_av_unetI/netI 0.0886
_diffrn_reflns_Laue_measured_fraction_full 0.990
_diffrn_reflns_Laue_measured_fraction_max 0.990
_diffrn_reflns_limit_h_max 12
_diffrn_reflns_limit_h_min -14
_diffrn_reflns_limit_k_max 13
_diffrn_reflns_limit_k_min -15
_diffrn_reflns_limit_l_max 10
_diffrn_reflns_limit_l_min -7
_diffrn_reflns_number 2915
_diffrn_reflns_point_group_measured_fraction_full 0.990
_diffrn_reflns_point_group_measured_fraction_max 0.990
_diffrn_reflns_theta_full 36.356
_diffrn_reflns_theta_max 36.356
_diffrn_reflns_theta_min 3.127
_diffrn_source 'Enhance (Cu) X-ray Source'
_exptl_absorpt_coefficient_mu 6.533
_exptl_absorpt_correction_T_max 0.791
_exptl_absorpt_correction_T_min 0.640
_exptl_absorpt_correction_type analytical
_exptl_absorpt_process_details
;
CrysAlisPro, Agilent Technologies,
Version 1.171.37.34 (release 22-05-2014 CrysAlis171 .NET)
(compiled May 22 2014,16:03:01)
Analytical numeric absorption correction using a multifaceted crystal
model based on expressions derived by R.C. Clark & J.S. Reid.
(Clark, R. C. & Reid, J. S. (1995). Acta Cryst. A51, 887-897)
;
_exptl_crystal_colour white
_exptl_crystal_density_diffrn 2.043
_exptl_crystal_description prism
_exptl_crystal_F_000 3288
_exptl_crystal_size_max 0.0797
_exptl_crystal_size_mid 0.0377
_exptl_crystal_size_min 0.0356
_refine_diff_density_max 0.538
_refine_diff_density_min -0.635
_refine_diff_density_rms 0.135
_refine_ls_extinction_method none
_refine_ls_goodness_of_fit_ref 1.037
_refine_ls_hydrogen_treatment undef
_refine_ls_matrix_type full
_refine_ls_number_parameters 188
_refine_ls_number_reflns 1263
_refine_ls_number_restraints 28
_refine_ls_restrained_S_all 1.025
_refine_ls_R_factor_all 0.1040
_refine_ls_R_factor_gt 0.0918
_refine_ls_shift/su_max 0.001
_refine_ls_shift/su_mean 0.000
_refine_ls_structure_factor_coef Fsqd
_refine_ls_weighting_details 'w=1/[\s^2^(Fo^2^)+(0.1534P)^2^+53.1964P] where P=(Fo^2^+2Fc^2^)/3'
_refine_ls_weighting_scheme calc
_refine_ls_wR_factor_gt 0.2453
_refine_ls_wR_factor_ref 0.2590
_reflns_Friedel_coverage 0.000
_reflns_number_gt 1025
_reflns_number_total 1263
_reflns_threshold_expression 'I > 2\s(I)'
_cod_data_source_file cm5b02596_si_002.cif
_cod_data_source_block shelx
_cod_database_code 4003186
_shelx_shelxl_version_number 2014/7
_shelx_space_group_comment
;
The symmetry employed for this shelxl refinement is uniquely defined
by the following loop, which should always be used as a source of
symmetry information in preference to the above space-group names.
They are only intended as comments.
;

loop_
_space_group_symop_operation_xyz
'x, y, z'
'-x+1/2, -y, z+1/2'
'-x, y+1/2, -z'
'x+1/2, -y+1/2, -z+1/2'
'-x, -y, -z'
'x-1/2, y, -z-1/2'
'x, -y-1/2, z'
'-x-1/2, y-1/2, z-1/2'

loop_
_atom_site_label
_atom_site_type_symbol
_atom_site_fract_x
_atom_site_fract_y
_atom_site_fract_z
_atom_site_U_iso_or_equiv
_atom_site_adp_type
_atom_site_occupancy
_atom_site_site_symmetry_order
_atom_site_calc_flag
_atom_site_refinement_flags_posn
_atom_site_refinement_flags_occupancy
O1 O 0.4949(7) 0.0499(9) 0.7037(13) 0.034(5) Uiso 1 1 d . .
O2 O 0.3686(9) 0.0554(9) 0.7410(13) 0.045(6) Uiso 1 1 d . .
O3 O 0.4197(8) 0.1272(8) 0.5931(11) 0.023(5) Uiso 1 1 d . .
O4 O 0.4085(8) -0.0007(9) 0.5795(12) 0.037(6) Uiso 1 1 d . .
O5 O 0.3014(8) 0.0623(8) 0.9111(13) 0.034(5) Uiso 1 1 d . .
O6 O 0.3046(8) 0.9484(10) 0.8108(14) 0.062(7) Uiso 1 1 d . .
O7 O 0.2385(9) 0.0506(9) 0.7402(13) 0.045(6) Uiso 1 1 d . .
O8 O 0.3110(7) 0.1305(7) 0.0740(11) 0.021(5) Uiso 1 1 d . .
O9 O 0.2020(9) 0.0584(8) 0.0298(13) 0.043(6) Uiso 1 1 d . .
O10 O 0.3127(8) 0.0011(8) 0.0759(10) 0.022(5) Uiso 1 1 d . .
O11 O 0.0945(9) 0.1287(10) 0.0621(14) 0.058(7) Uiso 1 1 d . .
O12 O 0.1013(7) 0.0605(9) 0.9053(12) 0.027(5) Uiso 1 1 d . .
O13 O 0.1097(8) 0.0511(9) 0.7100(12) 0.037(5) Uiso 1 1 d . .
O14 O 0.0738(9) 0.9487(10) 0.8181(13) 0.057(6) Uiso 1 1 d . .
O15 O 0.1843(8) 0.1285(8) 0.6036(12) 0.028(5) Uiso 1 1 d . .
O16 O 0.4945(8) 0.8470(9) 0.7046(12) 0.044(6) Uiso 1 1 d . .
O17 O 0.3723(9) 0.8459(9) 0.7540(13) 0.045(6) Uiso 1 1 d . .
O18 O 0.4162(11) 0.7500 0.6384(16) 0.035(8) Uiso 1 2 d S P
O19 O 0.3057(8) 0.8425(9) 0.9150(12) 0.032(5) Uiso 1 1 d . .
O20 O 0.2384(9) 0.8457(10) 0.7476(13) 0.047(6) Uiso 1 1 d . .
O21 O 0.2881(11) 0.7500 0.0522(16) 0.030(7) Uiso 1 2 d S P
O22 O 0.2016(8) 0.8480(9) 0.0264(12) 0.039(5) Uiso 1 1 d . .
O23 O 0.1083(11) 0.7500 0.0598(16) 0.034(8) Uiso 1 2 d S P
O24 O 0.0948(8) 0.8366(10) 0.9090(14) 0.044(6) Uiso 1 1 d . .
O25 O 0.1115(7) 0.8452(8) 0.7232(11) 0.014(5) Uiso 1 1 d . .
O26 O 0.1872(11) 0.7500 0.6421(17) 0.040(8) Uiso 1 2 d S P
Si1 Si 0.4221(4) 0.0581(4) 0.6565(6) 0.024(3) Uiso 1 1 d . .
Si2 Si 0.3033(4) 0.0291(4) 0.8011(6) 0.030(3) Uiso 1 1 d . .
Si3 Si 0.2804(4) 0.0630(4) 0.0212(6) 0.026(3) Uiso 1 1 d . .
Si4 Si 0.1232(4) 0.0624(4) 0.0187(6) 0.027(3) Uiso 1 1 d . .
Si5 Si 0.0700(4) 0.0266(4) 0.8087(6) 0.022(3) Uiso 1 1 d . .
Si6 Si 0.1813(4) 0.0574(4) 0.6585(6) 0.027(3) Uiso 1 1 d . .
Si7 Si 0.4212(4) 0.8280(4) 0.6634(6) 0.025(3) Uiso 1 1 d . .
Si8 Si 0.3049(4) 0.8715(4) 0.8048(6) 0.024(3) Uiso 1 1 d . .
Si9 Si 0.2772(4) 0.8266(4) 0.0219(5) 0.022(3) Uiso 1 1 d . .
Si10 Si 0.1227(4) 0.8263(4) 0.0242(6) 0.035(3) Uiso 1 1 d . .
Si11 Si 0.0675(4) 0.8699(4) 0.8127(6) 0.018(3) Uiso 1 1 d . .
Si12 Si 0.1833(4) 0.8282(4) 0.6729(6) 0.029(3) Uiso 1 1 d . .
CO1 C 0.281(11) 0.7500 0.380(13) 0.52(4) Uiso 1 2 d DS P
CO2 O 0.579(9) 0.7500 0.200(13) 0.52(4) Uiso 1 2 d DS P
CO3 C 0.506(11) 0.7500 1.01(2) 0.52(4) Uiso 1 2 d DS P
CO4 C -0.012(8) 0.810(10) 0.423(14) 0.56(4) Uiso 1 1 d D .
CO5 O 0.658(10) 0.2500 0.679(11) 0.52(4) Uiso 1 2 d DS P
CO6 O 1.031(7) 0.921(5) 0.458(12) 0.56(4) Uiso 1 1 d D .
CO7 O 0.713(11) 0.7500 0.176(11) 0.52(4) Uiso 1 2 d DS P
CO8 C 0.088(11) 0.2500 0.865(13) 0.52(4) Uiso 1 2 d DS P
CO9 C 0.504(10) 0.7500 0.22(2) 0.52(4) Uiso 1 2 d DS P
CO10 O 0.433(8) 0.7500 0.257(14) 0.52(4) Uiso 1 2 d DS P
CO11 C 0.052(7) 0.845(6) 0.451(16) 0.56(4) Uiso 1 1 d D .
CO12 O -0.015(7) 0.965(4) 0.519(13) 0.56(4) Uiso 1 1 d D .
CO13 C 0.643(11) 0.7500 0.139(14) 0.52(4) Uiso 1 2 d DS P
CO14 C -0.049(9) 0.930(10) 0.607(11) 0.56(4) Uiso 1 1 d D .
CO15 C 0.468(8) 0.708(11) 0.933(12) 0.56(4) Uiso 1 1 d D .

loop_
_atom_type_symbol
_atom_type_description
_atom_type_scat_dispersion_real
_atom_type_scat_dispersion_imag
_atom_type_scat_source
O O 0.0492 0.0322 'International Tables Vol C Tables 4.2.6.8 and 6.1.1.4'
Si Si 0.2541 0.3302 'International Tables Vol C Tables 4.2.6.8 and 6.1.1.4'
C C 0.0181 0.0091 'International Tables Vol C Tables 4.2.6.8 and 6.1.1.4'

loop_
_exptl_crystal_face_index_h
_exptl_crystal_face_index_k
_exptl_crystal_face_index_l
_exptl_crystal_face_perp_dist
_exptl_oxdiff_crystal_face_indexfrac_h
_exptl_oxdiff_crystal_face_indexfrac_k
_exptl_oxdiff_crystal_face_indexfrac_l
_exptl_oxdiff_crystal_face_x
_exptl_oxdiff_crystal_face_y
_exptl_oxdiff_crystal_face_z
-1 0 0 0.0188 -1.0005 0.0012 -0.0000 0.0076 -0.0239 0.0730
1 0 0 0.0188 1.0005 -0.0012 0.0000 -0.0076 0.0239 -0.0730
0 0 1 0.0397 -0.0061 0.0013 0.9994 -0.0798 0.0756 0.0337
0 0 -1 0.0397 0.0061 -0.0013 -0.9994 0.0798 -0.0756 -0.0337
0 1 0 0.0178 -0.0027 0.9983 -0.0002 -0.0549 -0.0529 -0.0113
0 -1 0 0.0178 0.0027 -0.9983 0.0002 0.0549 0.0529 0.0113

loop_
_geom_angle_atom_site_label_1
_geom_angle_atom_site_label_2
_geom_angle_atom_site_label_3
_geom_angle
_geom_angle_site_symmetry_1
_geom_angle_site_symmetry_3
Si5 O1 Si1 148.8(13) 6_657 .
Si1 O2 Si2 157.6(13) . .
Si10 O3 Si1 146.4(11) 2_565 .
Si1 O4 Si4 164.7(12) . 2
Si3 O5 Si2 152.4(12) 1_556 .
Si8 O6 Si2 172.3(14) . 1_565
Si6 O7 Si2 164.4(12) . .
Si12 O8 Si3 145.6(10) 2_564 .
Si3 O9 Si4 168.6(13) . .
Si3 O10 Si6 156.6(11) . 2_554
Si4 O11 Si7 146.0(13) . 2_564
Si4 O12 Si5 154.3(13) 1_556 .
Si6 O13 Si5 144.9(12) . .
Si5 O14 Si11 169.8(13) 1_565 .
Si6 O15 Si9 145.5(11) . 2_565
Si11 O16 Si7 151.2(13) 6_657 .
Si8 O17 Si7 155.8(12) . .
Si7 O18 Si7 154.7(16) . 7_575
Si9 O19 Si8 156.6(13) 1_556 .
Si12 O20 Si8 167.0(13) . .
Si9 O21 Si9 146.5(16) 7_575 .
Si9 O22 Si10 148.7(13) . .
Si10 O23 Si10 140.0(15) 7_575 .
Si11 O24 Si10 161.4(15) . 1_556
Si11 O25 Si12 151.7(10) . .
Si12 O26 Si12 149.9(16) 7_575 .
O2 Si1 O4 109.2(10) . .
O2 Si1 O1 109.5(9) . .
O4 Si1 O1 109.7(10) . .
O2 Si1 O3 112.9(9) . .
O4 Si1 O3 106.6(9) . .
O1 Si1 O3 108.8(10) . .
O7 Si2 O5 109.7(9) . .
O7 Si2 O6 108.9(10) . 1_545
O5 Si2 O6 109.7(10) . 1_545
O7 Si2 O2 108.3(10) . .
O5 Si2 O2 109.7(9) . .
O6 Si2 O2 110.5(10) 1_545 .
O5 Si3 O9 110.0(10) 1_554 .
O5 Si3 O10 109.2(10) 1_554 .
O9 Si3 O10 109.2(9) . .
O5 Si3 O8 108.6(9) 1_554 .
O9 Si3 O8 112.8(9) . .
O10 Si3 O8 106.9(8) . .
O11 Si4 O12 106.1(11) . 1_554
O11 Si4 O9 111.9(10) . .
O12 Si4 O9 111.4(10) 1_554 .
O11 Si4 O4 108.6(10) . 2_554
O12 Si4 O4 111.0(10) 1_554 2_554
O9 Si4 O4 107.8(9) . 2_554
O14 Si5 O1 110.4(10) 1_545 6_557
O14 Si5 O12 109.9(10) 1_545 .
O1 Si5 O12 109.4(10) 6_557 .
O14 Si5 O13 110.2(10) 1_545 .
O1 Si5 O13 106.9(10) 6_557 .
O12 Si5 O13 110.0(9) . .
O7 Si6 O13 109.9(9) . .
O7 Si6 O15 111.5(9) . .
O13 Si6 O15 107.6(9) . .
O7 Si6 O10 110.9(9) . 2
O13 Si6 O10 107.9(9) . 2
O15 Si6 O10 109.0(9) . 2
O17 Si7 O18 109.8(11) . .
O17 Si7 O16 104.1(10) . .
O18 Si7 O16 110.9(11) . .
O17 Si7 O11 113.2(9) . 2_565
O18 Si7 O11 109.2(11) . 2_565
O16 Si7 O11 109.5(10) . 2_565
O6 Si8 O19 108.4(10) . .
O6 Si8 O17 110.3(10) . .
O19 Si8 O17 105.7(10) . .
O6 Si8 O20 109.9(10) . .
O19 Si8 O20 109.4(10) . .
O17 Si8 O20 112.9(10) . .
O22 Si9 O19 109.1(10) . 1_554
O22 Si9 O21 112.5(11) . .
O19 Si9 O21 112.0(12) 1_554 .
O22 Si9 O15 106.4(10) . 2_564
O19 Si9 O15 109.4(9) 1_554 2_564
O21 Si9 O15 107.2(10) . 2_564
O3 Si10 O23 106.9(10) 2_564 .
O3 Si10 O22 110.8(9) 2_564 .
O23 Si10 O22 114.5(11) . .
O3 Si10 O24 107.2(10) 2_564 1_554
O23 Si10 O24 109.3(12) . 1_554
O22 Si10 O24 107.9(10) . 1_554
O16 Si11 O24 109.2(10) 6_557 .
O16 Si11 O25 108.7(9) 6_557 .
O24 Si11 O25 107.6(9) . .
O16 Si11 O14 112.1(10) 6_557 .
O24 Si11 O14 111.3(11) . .
O25 Si11 O14 107.7(10) . .
O20 Si12 O8 112.4(9) . 2_565
O20 Si12 O26 110.7(12) . .
O8 Si12 O26 106.9(10) 2_565 .
O20 Si12 O25 108.6(9) . .
O8 Si12 O25 107.8(9) 2_565 .
O26 Si12 O25 110.5(11) . .
CO5 CO1 CO7 118(10) 5_666 6_556
CO13 CO2 CO9 156(10) . .
CO4 CO3 CO4 103(10) 6_657 4_566
CO4 CO3 CO15 81(10) 6_657 7_575
CO4 CO3 CO15 135(10) 4_566 7_575
CO4 CO3 CO15 135(10) 6_657 .
CO4 CO3 CO15 81(10) 4_566 .
CO15 CO3 CO15 66(10) 7_575 .
CO11 CO4 CO3 91(9) . 6_557
CO11 CO4 CO15 91(10) . 4_466
CO3 CO4 CO15 50(6) 6_557 4_466
CO1 CO5 CO8 124(10) 5_666 6_657
CO12 CO6 CO11 138(10) 1_655 1_655
CO13 CO7 CO1 132(10) . 6_656
CO10 CO8 CO5 83(10) 2_565 6_557
CO2 CO9 CO10 166(10) . .
CO8 CO10 CO9 128(10) 2_564 .
CO4 CO11 CO6 103(10) . 1_455
CO6 CO12 CO14 115(10) 1_455 .
CO6 CO12 CO12 96(10) 1_455 5_576
CO14 CO12 CO12 144(10) . 5_576
CO7 CO13 CO2 128(10) . .
CO3 CO15 CO15 57(10) . 7_575
CO3 CO15 CO4 49(5) . 4_566
CO15 CO15 CO4 100(10) 7_575 4_566

loop_
_geom_bond_atom_site_label_1
_geom_bond_atom_site_label_2
_geom_bond_distance
_geom_bond_site_symmetry_2
O1 Si5 1.580(15) 6_657
O1 Si1 1.596(16) .
O2 Si1 1.558(19) .
O2 Si2 1.62(2) .
O3 Si10 1.559(17) 2_565
O3 Si1 1.622(18) .
O4 Si1 1.588(18) .
O4 Si4 1.608(18) 2
O5 Si3 1.534(18) 1_556
O5 Si2 1.617(19) .
O6 Si8 1.54(2) .
O6 Si2 1.62(2) 1_565
O7 Si6 1.589(18) .
O7 Si2 1.589(18) .
O8 Si12 1.566(16) 2_564
O8 Si3 1.641(16) .
O9 Si3 1.573(19) .
O9 Si4 1.584(18) .
O10 Si3 1.576(17) .
O10 Si6 1.614(17) 2_554
O11 Si4 1.557(19) .
O11 Si7 1.64(2) 2_564
O12 Si4 1.581(17) 1_556
O12 Si5 1.590(17) .
O13 Si6 1.594(17) .
O13 Si5 1.618(17) .
O14 Si5 1.56(2) 1_565
O14 Si11 1.58(2) .
O15 Si6 1.602(17) .
O15 Si9 1.610(17) 2_565
O16 Si11 1.547(18) 6_657
O16 Si7 1.612(17) .
O17 Si8 1.595(18) .
O17 Si7 1.598(18) .
O18 Si7 1.598(9) .
O18 Si7 1.598(9) 7_575
O19 Si9 1.573(17) 1_556
O19 Si8 1.587(18) .
O20 Si12 1.529(18) .
O20 Si8 1.618(19) .
O21 Si9 1.599(9) 7_575
O21 Si9 1.599(9) .
O22 Si9 1.572(18) .
O22 Si10 1.636(18) .
O23 Si10 1.623(10) 7_575
O23 Si10 1.623(10) .
O24 Si11 1.551(19) .
O24 Si10 1.65(2) 1_556
O25 Si11 1.567(15) .
O25 Si12 1.621(16) .
O26 Si12 1.618(10) 7_575
O26 Si12 1.618(10) .
Si2 O6 1.62(2) 1_545
Si3 O5 1.534(18) 1_554
Si4 O12 1.581(17) 1_554
Si4 O4 1.608(18) 2_554
Si5 O14 1.56(2) 1_545
Si5 O1 1.580(15) 6_557
Si6 O10 1.614(17) 2
Si7 O11 1.64(2) 2_565
Si9 O19 1.573(17) 1_554
Si9 O15 1.610(17) 2_564
Si10 O3 1.559(17) 2_564
Si10 O24 1.65(2) 1_554
Si11 O16 1.547(18) 6_557
Si12 O8 1.566(16) 2_565
CO1 CO5 1.46(7) 5_666
CO1 CO7 1.53(7) 6_556
CO2 CO13 1.51(7) .
CO2 CO9 1.51(7) .
CO3 CO4 1.53(6) 6_657
CO3 CO4 1.53(6) 4_566
CO3 CO15 1.54(10) 7_575
CO3 CO15 1.54(10) .
CO4 CO11 1.52(7) .
CO4 CO3 1.53(6) 6_557
CO4 CO15 2.0(2) 4_466
CO5 CO1 1.46(7) 5_666
CO5 CO8 1.51(7) 6_657
CO6 CO12 1.52(7) 1_655
CO6 CO11 1.57(7) 1_655
CO7 CO13 1.50(7) .
CO7 CO1 1.53(7) 6_656
CO8 CO10 1.51(7) 2_565
CO8 CO5 1.51(7) 6_557
CO9 CO10 1.52(7) .
CO10 CO8 1.51(7) 2_564
CO11 CO6 1.57(7) 1_455
CO12 CO6 1.52(7) 1_455
CO12 CO14 1.52(9) .
CO12 CO12 1.62(9) 5_576
CO15 CO15 1.7(4) 7_575
CO15 CO4 2.0(2) 4_566
